data_4519246
loop_
_publ_author_name
'Liu, Chang'
'Geer, Ana M.'
'Webber, Christopher'
'Musgrave, Charles B.'
'Gu, Shunyan'
'Johnson, Grayson'
'Dickie, Diane A.'
'Chabbra, Sonia'
'Schnegg, Alexander'
'Zhou, Hua'
'Sun, Cheng-Jun'
'Hwang, Sooyeon'
'Goddard, William A.'
'Zhang, Sen'
'Gunnoe, T. Brent'

_publ_section_title
;
 Immobilization of &#x201C;Capping Arene&#x201D; Cobalt(II) Complexes on
 Ordered Mesoporous Carbon for Electrocatalytic Water Oxidation
;
_journal_issue 24
_journal_name_full 'ACS Catalysis'
_journal_page_first 15068
_journal_page_last 15082
_journal_paper_doi 10.1021/acscatal.1c04617
_journal_volume 11
_journal_year 2021
_chemical_formula_sum 'C81 H57 Cl2 Co4 N24 O24'
_chemical_formula_weight 2057.12
_space_group_crystal_system monoclinic
_space_group_IT_number 14
_space_group_name_Hall '-P 2ybc'
_space_group_name_H-M_alt 'P 1 21/c 1'
_atom_sites_solution_hydrogens geom
_atom_sites_solution_primary dual
_cell_angle_alpha 90
_cell_angle_beta 93.102(2)
_cell_angle_gamma 90
_cell_formula_units_Z 4
_cell_length_a 24.9440(8)
_cell_length_b 10.3178(4)
_cell_length_c 33.2933(10)
_cell_measurement_reflns_used 7585
_cell_measurement_temperature 100.(2)
_cell_measurement_theta_max 68.1459
_cell_measurement_theta_min 3.5490
_cell_volume 8556.0(5)
_computing_cell_refinement 'SAINT V8.40A (Bruker Nano, Inc., 2019)'
_computing_data_collection 'Bruker Instrument Service v2017.5.0.0'
_computing_data_reduction 'SAINT V8.40A (Bruker Nano, Inc., 2019)'
_computing_structure_refinement 'SHELXL-2018/3 (Sheldrick, 2018)'
_computing_structure_solution 'SHELXT 2014/5 (Sheldrick, 2014)'
_diffrn_ambient_temperature 100.(2)
_diffrn_detector_area_resol_mean 8.3333
_diffrn_measured_fraction_theta_full 0.996
_diffrn_measured_fraction_theta_max 0.996
_diffrn_measurement_device_type 'Bruker Kappa APEXII Duo'
_diffrn_measurement_method '\f and \w scans'
_diffrn_radiation_monochromator 'multi-layer mirror'
_diffrn_radiation_type 'Cu K\a'
_diffrn_radiation_wavelength 1.54178
_diffrn_reflns_av_R_equivalents 0.1473
_diffrn_reflns_av_unetI/netI 0.1429
_diffrn_reflns_limit_h_max 30
_diffrn_reflns_limit_h_min -24
_diffrn_reflns_limit_k_max 12
_diffrn_reflns_limit_k_min -12
_diffrn_reflns_limit_l_max 38
_diffrn_reflns_limit_l_min -40
_diffrn_reflns_number 62605
_diffrn_reflns_theta_full 68.48
_diffrn_reflns_theta_max 68.48
_diffrn_reflns_theta_min 1.77
_diffrn_source 'Incoatec Microfocus I\mS'
_exptl_absorpt_coefficient_mu 7.333
_exptl_absorpt_correction_T_max 0.55
_exptl_absorpt_correction_T_min 0.38
_exptl_absorpt_correction_type multi-scan
_exptl_absorpt_process_details
;
SADABS-2016/2 - Bruker AXS area detector scaling and absorption correction
;
_exptl_crystal_colour pink
_exptl_crystal_density_diffrn 1.597
_exptl_crystal_density_method 'not measured'
_exptl_crystal_description plate
_exptl_crystal_F_000 4180
_exptl_crystal_size_max 0.175
_exptl_crystal_size_mid 0.151
_exptl_crystal_size_min 0.092
_refine_diff_density_max 0.716
_refine_diff_density_min -0.700
_refine_ls_extinction_method none
_refine_ls_goodness_of_fit_ref 1.021
_refine_ls_hydrogen_treatment constr
_refine_ls_matrix_type full
_refine_ls_number_parameters 1235
_refine_ls_number_reflns 15689
_refine_ls_number_restraints 12
_refine_ls_restrained_S_all 1.022
_refine_ls_R_factor_all 0.1458
_refine_ls_R_factor_gt 0.0797
_refine_ls_shift/su_max 0.000
_refine_ls_shift/su_mean 0.000
_refine_ls_structure_factor_coef Fsqd
_refine_ls_weighting_details 'w=1/[\s^2^(Fo^2^)+(0.1040P)^2^] where P=(Fo^2^+2Fc^2^)/3'
_refine_ls_weighting_scheme calc
_refine_ls_wR_factor_gt 0.1877
_refine_ls_wR_factor_ref 0.2310
_reflns_number_gt 8516
_reflns_number_total 15689
_reflns_threshold_expression 'I > 2\s(I)'
_cod_data_source_file cs1c04617_si_002.cif
_cod_data_source_block 2
_cod_depositor_comments
;
The following automatic conversions were performed:

data item '_exptl_absorpt_correction_type' value 'Multi-Scan' was
changed to 'multi-scan' in accordance with the
/home/data/users/saulius/crontab/automatic-downloads/current/ACS/lib/dictionaries/cif_core.dic
dictionary named 'cif_core.dic' version 2.4.2 last updated on
2011-04-26.

Automatic conversion script
Id: cif_fix_values 7556 2019-12-06 15:28:31Z antanas 
;
_cod_original_sg_symbol_H-M 'P 21/c'
_cod_database_code 4519246

loop_
_space_group_symop_operation_xyz
'x, y, z'
'-x, y+1/2, -z+1/2'
'-x, -y, -z'
'x, -y-1/2, z-1/2'

loop_
_atom_site_type_symbol
_atom_site_label
_atom_site_fract_x
_atom_site_fract_y
_atom_site_fract_z
_atom_site_U_iso_or_equiv
_atom_site_adp_type
_atom_site_calc_flag
_atom_site_refinement_flags_adp
_atom_site_refinement_flags_occupancy
_atom_site_refinement_flags_posn
_atom_site_occupancy
_atom_site_disorder_assembly
_atom_site_disorder_group
Co Co1 0.17882(5) 0.70152(12) 0.41645(3) 0.0376(3) Uani d . . . 1.0 . .
Co Co2 0.47547(4) 0.24231(11) 0.30551(3) 0.0329(3) Uani d . . . 1.0 . .
Co Co3 0.15835(5) 0.35946(11) 0.16081(3) 0.0358(3) Uani d . . . 1.0 . .
Co Co4 0.63284(4) 0.63978(11) 0.48713(3) 0.0331(3) Uani d . . . 1.0 . .
O O1 0.16168(19) 0.7298(5) 0.35656(13) 0.0409(12) Uani d . . . 1.0 . .
O O2 0.24582(19) 0.7360(5) 0.37406(13) 0.0417(12) Uani d . . . 1.0 . .
O O3 0.2208(2) 0.7559(5) 0.31025(13) 0.0476(13) Uani d . . . 1.0 . .
O O4 0.2178(2) 0.5362(5) 0.43802(14) 0.0469(13) Uani d . . . 1.0 . .
O O5 0.1566(2) 0.4889(6) 0.39358(16) 0.0622(16) Uani d . . . 1.0 . .
O O6 0.2045(3) 0.3332(5) 0.42336(18) 0.0602(16) Uani d . . . 1.0 . .
O O7 0.51978(19) 0.2936(5) 0.25766(14) 0.0397(11) Uani d . . . 1.0 . .
O O8 0.5560(2) 0.3660(5) 0.31354(14) 0.0477(13) Uani d . . . 1.0 . .
O O9 0.5990(2) 0.3843(5) 0.25803(16) 0.0497(13) Uani d . . . 1.0 . .
O O10 0.52021(19) 0.1322(5) 0.34558(13) 0.0388(11) Uani d . . . 1.0 . .
O O11 0.5036(2) 0.0397(5) 0.28879(13) 0.0435(12) Uani d . . . 1.0 . .
O O12 0.5502(2) -0.0654(5) 0.33603(14) 0.0463(12) Uani d . . . 1.0 . .
O O13 0.1424(2) 0.2603(5) 0.10860(15) 0.0478(13) Uani d . . . 1.0 . .
O O14 0.0658(3) 0.2620(6) 0.13496(17) 0.0678(18) Uani d . . . 1.0 . .
O O15 0.0786(2) 0.1378(6) 0.08276(16) 0.0571(15) Uani d . . . 1.0 . .
O O16 0.1291(2) 0.2956(5) 0.21219(14) 0.0468(13) Uani d . . . 1.0 . .
O O17 0.1832(2) 0.1616(5) 0.18615(14) 0.0437(12) Uani d . . . 1.0 . .
O O18 0.1482(3) 0.1131(6) 0.24333(15) 0.0599(16) Uani d . . . 1.0 . .
O O19 0.58608(19) 0.7730(5) 0.45728(13) 0.0399(12) Uani d . . . 1.0 . .
O O20 0.55178(19) 0.6917(5) 0.50967(12) 0.0379(11) Uani d . . . 1.0 . .
O O21 0.5097(2) 0.8489(5) 0.47649(14) 0.0487(13) Uani d . . . 1.0 . .
O O22 0.66521(19) 0.7181(5) 0.53835(13) 0.0386(11) Uani d . . . 1.0 . .
O O23 0.6847(2) 0.8677(5) 0.49593(14) 0.0503(14) Uani d . . . 1.0 . .
O O24 0.7018(2) 0.8996(5) 0.55997(14) 0.0448(12) Uani d . . . 1.0 . .
N N1 0.2115(2) 0.8132(6) 0.46403(16) 0.0381(13) Uani d . . . 1.0 . .
N N2 0.1587(2) 1.0058(6) 0.45138(16) 0.0396(14) Uani d . . . 1.0 . .
N N3 0.0602(2) 0.8956(6) 0.42364(16) 0.0378(13) Uani d . . . 1.0 . .
N N4 0.1063(2) 0.7022(6) 0.44704(16) 0.0366(13) Uani d . . . 1.0 . .
N N5 0.2098(2) 0.7416(6) 0.34600(16) 0.0387(13) Uani d . . . 1.0 . .
N N6 0.1929(3) 0.4491(7) 0.41824(18) 0.0454(15) Uani d . . . 1.0 . .
N N7 0.4359(2) 0.4093(6) 0.32383(15) 0.0354(13) Uani d . . . 1.0 . .
N N8 0.3682(2) 0.2917(5) 0.35773(15) 0.0316(12) Uani d . . . 1.0 . .
N N9 0.3563(2) 0.0557(6) 0.31451(15) 0.0336(13) Uani d . . . 1.0 . .
N N10 0.4043(2) 0.1998(6) 0.27138(15) 0.0326(12) Uani d . . . 1.0 . .
N N11 0.5595(2) 0.3510(6) 0.27623(18) 0.0416(14) Uani d . . . 1.0 . .
N N12 0.5250(2) 0.0307(6) 0.32357(16) 0.0381(13) Uani d . . . 1.0 . .
N N13 0.2379(2) 0.3951(6) 0.15199(15) 0.0357(13) Uani d . . . 1.0 . .
N N14 0.2559(2) 0.5563(6) 0.20357(16) 0.0376(13) Uani d . . . 1.0 . .
N N15 0.1525(3) 0.6713(6) 0.20451(18) 0.0458(15) Uani d . . . 1.0 . .
N N16 0.1323(2) 0.5442(6) 0.14416(16) 0.0382(14) Uani d . . . 1.0 . .
N N17 0.0942(3) 0.2167(7) 0.10818(17) 0.0460(16) Uani d . . . 1.0 . .
N N18 0.1541(3) 0.1863(7) 0.21484(18) 0.0456(15) Uani d . . . 1.0 . .
N N19 0.6236(2) 0.4535(5) 0.50972(15) 0.0324(12) Uani d . . . 1.0 . .
N N20 0.5931(2) 0.3530(5) 0.44758(15) 0.0338(13) Uani d . . . 1.0 . .
N N21 0.6552(2) 0.4985(6) 0.39393(15) 0.0368(13) Uani d . . . 1.0 . .
N N22 0.6980(2) 0.5867(6) 0.45441(15) 0.0352(13) Uani d . . . 1.0 . .
N N23 0.5469(2) 0.7729(6) 0.48125(16) 0.0382(14) Uani d . . . 1.0 . .
N N24 0.6847(2) 0.8322(6) 0.53176(17) 0.0410(14) Uani d . . . 1.0 . .
C C1 0.2426(3) 0.7525(8) 0.4932(2) 0.0421(17) Uani d . . . 1.0 . .
H H1 0.259554 0.67355 0.486538 0.051 Uiso calc U . R 1.0 . .
C C2 0.2509(3) 0.7996(8) 0.5322(2) 0.0437(18) Uani d . . . 1.0 . .
H H2 0.273339 0.753413 0.551228 0.052 Uiso calc U . R 1.0 . .
C C3 0.2267(3) 0.9135(8) 0.54328(19) 0.0414(17) Uani d . . . 1.0 . .
H H3 0.230965 0.94478 0.570097 0.05 Uiso calc U . R 1.0 . .
C C4 0.1959(3) 0.9812(7) 0.5143(2) 0.0407(17) Uani d . . . 1.0 . .
C C5 0.1651(3) 1.0981(8) 0.5129(2) 0.0455(18) Uani d . . . 1.0 . .
H H5 0.159976 1.155578 0.534681 0.055 Uiso calc U . R 1.0 . .
C C6 0.1444(3) 1.1113(7) 0.4745(2) 0.0437(18) Uani d . . . 1.0 . .
H H6 0.123211 1.182376 0.464787 0.052 Uiso calc U . R 1.0 . .
C C7 0.1906(3) 0.9251(7) 0.47535(19) 0.0359(15) Uani d . . . 1.0 . .
C C8 0.1462(3) 0.9943(7) 0.40929(19) 0.0378(16) Uani d . . . 1.0 . .
C C9 0.1810(3) 1.0423(7) 0.3814(2) 0.0435(18) Uani d . . . 1.0 . .
H H9 0.2151 1.075553 0.390301 0.052 Uiso calc U . R 1.0 . .
C C10 0.1659(3) 1.0415(7) 0.3413(2) 0.0441(18) Uani d . . . 1.0 . .
H H10 0.19039 1.071198 0.322464 0.053 Uiso calc U . R 1.0 . .
C C11 0.1161(3) 0.9988(8) 0.3278(2) 0.0481(19) Uani d . . . 1.0 . .
H H11 0.105544 1.004206 0.299975 0.058 Uiso calc U . R 1.0 . .
C C12 0.0811(3) 0.9473(8) 0.3548(2) 0.0447(18) Uani d . . . 1.0 . .
H H12 0.047102 0.914213 0.345448 0.054 Uiso calc U . R 1.0 . .
C C13 0.0964(3) 0.9452(7) 0.3954(2) 0.0405(16) Uani d . . . 1.0 . .
C C14 0.0122(3) 0.9575(8) 0.4323(2) 0.0483(19) Uani d . . . 1.0 . .
H H14 -0.001427 1.034091 0.41959 0.058 Uiso calc U . R 1.0 . .
C C15 -0.0118(3) 0.8908(8) 0.4617(2) 0.0475(19) Uani d . . . 1.0 . .
H H15 -0.045034 0.911068 0.472809 0.057 Uiso calc U . R 1.0 . .
C C16 0.0225(3) 0.7849(8) 0.4726(2) 0.0406(17) Uani d . . . 1.0 . .
C C17 0.0204(3) 0.6828(8) 0.4998(2) 0.0462(19) Uani d . . . 1.0 . .
H H17 -0.008695 0.673399 0.5168 0.055 Uiso calc U . R 1.0 . .
C C18 0.0621(3) 0.5968(8) 0.5009(2) 0.049(2) Uani d . . . 1.0 . .
H H18 0.063062 0.529339 0.5204 0.058 Uiso calc U . R 1.0 . .
C C19 0.1029(3) 0.6051(8) 0.4746(2) 0.0474(19) Uani d . . . 1.0 . .
H H19 0.1299 0.540056 0.47578 0.057 Uiso calc U . R 1.0 . .
C C20 0.0668(3) 0.7887(7) 0.44741(19) 0.0381(16) Uani d . . . 1.0 . .
C C21 0.4461(3) 0.5243(7) 0.30674(18) 0.0371(16) Uani d . . . 1.0 . .
H H21 0.479839 0.535792 0.295296 0.045 Uiso calc U . R 1.0 . .
C C22 0.4103(3) 0.6265(7) 0.3049(2) 0.0391(16) Uani d . . . 1.0 . .
H H22 0.420047 0.70584 0.292787 0.047 Uiso calc U . R 1.0 . .
C C23 0.3606(3) 0.6139(7) 0.32048(19) 0.0362(16) Uani d . . . 1.0 . .
H H23 0.335441 0.682979 0.31882 0.043 Uiso calc U . R 1.0 . .
C C24 0.3483(3) 0.4980(7) 0.33860(17) 0.0336(15) Uani d . . . 1.0 . .
C C25 0.3030(3) 0.4428(7) 0.35766(19) 0.0393(16) Uani d . . . 1.0 . .
H H25 0.269627 0.484207 0.361489 0.047 Uiso calc U . R 1.0 . .
C C26 0.3168(3) 0.3225(7) 0.36889(18) 0.0344(15) Uani d . . . 1.0 . .
H H26 0.294303 0.265288 0.382728 0.041 Uiso calc U . R 1.0 . .
C C27 0.3878(3) 0.4002(7) 0.33988(18) 0.0339(15) Uani d . . . 1.0 . .
C C28 0.3972(3) 0.1786(6) 0.37062(18) 0.0316(14) Uani d . . . 1.0 . .
C C29 0.4299(3) 0.1849(7) 0.40604(19) 0.0370(16) Uani d . . . 1.0 . .
H H29 0.43482 0.26489 0.419895 0.044 Uiso calc U . R 1.0 . .
C C30 0.4550(3) 0.0734(7) 0.42078(18) 0.0349(15) Uani d . . . 1.0 . .
H H30 0.477342 0.076992 0.444789 0.042 Uiso calc U . R 1.0 . .
C C31 0.4476(3) -0.0424(7) 0.40068(19) 0.0366(16) Uani d . . . 1.0 . .
H H31 0.464517 -0.118742 0.411145 0.044 Uiso calc U . R 1.0 . .
C C32 0.4157(3) -0.0486(6) 0.36521(19) 0.0336(15) Uani d . . . 1.0 . .
H H32 0.411127 -0.128672 0.351366 0.04 Uiso calc U . R 1.0 . .
C C33 0.3906(3) 0.0622(7) 0.35005(17) 0.0310(14) Uani d . . . 1.0 . .
C C34 0.3086(3) -0.0123(7) 0.3107(2) 0.0386(16) Uani d . . . 1.0 . .
H H34 0.295664 -0.068632 0.33053 0.046 Uiso calc U . R 1.0 . .
C C35 0.2827(3) 0.0129(7) 0.27432(19) 0.0389(16) Uani d . . . 1.0 . .
H H35 0.249325 -0.022463 0.264474 0.047 Uiso calc U . R 1.0 . .
C C36 0.3151(3) 0.1021(7) 0.25409(18) 0.0336(15) Uani d . . . 1.0 . .
C C37 0.3123(3) 0.1681(7) 0.21766(19) 0.0385(16) Uani d . . . 1.0 . .
H H37 0.282148 0.158284 0.199233 0.046 Uiso calc U . R 1.0 . .
C C38 0.3551(3) 0.2498(7) 0.20874(19) 0.0380(16) Uani d . . . 1.0 . .
H H38 0.354239 0.296251 0.184073 0.046 Uiso calc U . R 1.0 . .
C C39 0.3983(3) 0.2621(7) 0.23583(17) 0.0339(15) Uani d . . . 1.0 . .
H H39 0.426192 0.319342 0.228988 0.041 Uiso calc U . R 1.0 . .
C C40 0.3619(3) 0.1248(7) 0.27945(18) 0.0321(14) Uani d . . . 1.0 . .
C C41 0.2603(3) 0.3400(7) 0.11964(18) 0.0359(16) Uani d . . . 1.0 . .
H H41 0.241642 0.269855 0.106734 0.043 Uiso calc U . R 1.0 . .
C C42 0.3082(3) 0.3792(7) 0.1042(2) 0.0425(17) Uani d . . . 1.0 . .
H H42 0.320885 0.336838 0.081266 0.051 Uiso calc U . R 1.0 . .
C C43 0.3377(3) 0.4792(7) 0.12204(19) 0.0377(16) Uani d . . . 1.0 . .
H H43 0.370552 0.507318 0.111814 0.045 Uiso calc U . R 1.0 . .
C C44 0.3168(3) 0.5369(7) 0.1559(2) 0.0373(16) Uani d . . . 1.0 . .
C C45 0.3356(3) 0.6343(7) 0.1841(2) 0.0444(18) Uani d . . . 1.0 . .
H H45 0.367715 0.683424 0.183192 0.053 Uiso calc U . R 1.0 . .
C C46 0.2981(3) 0.6423(7) 0.2124(2) 0.0433(17) Uani d . . . 1.0 . .
H H46 0.300461 0.698557 0.234992 0.052 Uiso calc U . R 1.0 . .
C C47 0.2681(3) 0.4897(7) 0.16904(19) 0.0366(16) Uani d . . . 1.0 . .
C C48 0.2181(3) 0.5169(7) 0.23236(19) 0.0358(15) Uani d . . . 1.0 . .
C C49 0.2336(3) 0.4258(8) 0.2610(2) 0.0449(18) Uani d . . . 1.0 . .
H H49 0.267776 0.385361 0.260234 0.054 Uiso calc U . R 1.0 . .
C C50 0.1994(3) 0.3932(8) 0.2908(2) 0.049(2) Uani d . . . 1.0 . .
H H50 0.209404 0.328076 0.309983 0.059 Uiso calc U . R 1.0 . .
C C51 0.1510(4) 0.4557(9) 0.2925(2) 0.055(2) Uani d . . . 1.0 . .
H H51 0.128428 0.43699 0.31385 0.067 Uiso calc U . R 1.0 . .
C C52 0.1350(3) 0.5445(8) 0.2639(2) 0.0487(19) Uani d . . . 1.0 . .
H H52 0.101093 0.58578 0.264953 0.058 Uiso calc U . R 1.0 . .
C C53 0.1689(3) 0.5741(7) 0.2333(2) 0.0404(17) Uani d . . . 1.0 . .
C C54 0.1473(3) 0.8024(8) 0.2134(3) 0.054(2) Uani d . . . 1.0 . .
H H54 0.155822 0.838981 0.239169 0.065 Uiso calc U . R 1.0 . .
C C55 0.1287(3) 0.8713(8) 0.1810(3) 0.056(2) Uani d . . . 1.0 . .
H H55 0.12274 0.962235 0.17972 0.067 Uiso calc U . R 1.0 . .
C C56 0.1196(3) 0.7783(8) 0.1488(2) 0.0450(18) Uani d . . . 1.0 . .
C C57 0.1008(3) 0.7865(8) 0.1089(2) 0.0472(19) Uani d . . . 1.0 . .
C C58 0.0991(3) 0.6696(8) 0.0876(2) 0.0488(19) Uani d . . . 1.0 . .
H H58 0.087084 0.670186 0.060013 0.059 Uiso calc U . R 1.0 . .
C C59 0.1142(3) 0.5552(7) 0.1051(2) 0.0436(17) Uani d . . . 1.0 . .
H H59 0.111896 0.478838 0.089154 0.052 Uiso calc U . R 1.0 . .
C C60 0.1358(3) 0.6569(7) 0.1647(2) 0.0404(17) Uani d . . . 1.0 . .
C C61 0.6417(3) 0.4288(7) 0.54805(18) 0.0358(15) Uani d . . . 1.0 . .
H H61 0.649903 0.500146 0.565363 0.043 Uiso calc U . R 1.0 . .
C C62 0.6489(3) 0.3047(7) 0.56318(19) 0.0372(16) Uani d . . . 1.0 . .
H H62 0.661699 0.293076 0.590344 0.045 Uiso calc U . R 1.0 . .
C C63 0.6375(3) 0.1954(7) 0.5388(2) 0.0371(15) Uani d . . . 1.0 . .
H H63 0.642471 0.109685 0.548775 0.045 Uiso calc U . R 1.0 . .
C C64 0.6187(3) 0.2199(7) 0.49934(18) 0.0333(15) Uani d . . . 1.0 . .
C C65 0.6013(3) 0.1417(7) 0.46533(19) 0.0366(15) Uani d . . . 1.0 . .
H H65 0.600577 0.049735 0.464295 0.044 Uiso calc U . R 1.0 . .
C C66 0.5861(3) 0.2236(7) 0.4351(2) 0.0393(16) Uani d . . . 1.0 . .
H H66 0.572669 0.197455 0.409108 0.047 Uiso calc U . R 1.0 . .
C C67 0.6117(3) 0.3488(6) 0.48716(18) 0.0312(14) Uani d . . . 1.0 . .
C C68 0.5703(3) 0.4622(7) 0.42674(17) 0.0328(15) Uani d . . . 1.0 . .
C C69 0.5172(3) 0.4944(7) 0.43137(19) 0.0357(15) Uani d . . . 1.0 . .
H H69 0.49693 0.449511 0.450301 0.043 Uiso calc U . R 1.0 . .
C C70 0.4939(3) 0.5925(7) 0.4082(2) 0.0393(16) Uani d . . . 1.0 . .
H H70 0.457569 0.615256 0.411633 0.047 Uiso calc U . R 1.0 . .
C C71 0.5227(3) 0.6593(7) 0.37971(19) 0.0401(17) Uani d . . . 1.0 . .
H H71 0.505948 0.725392 0.363637 0.048 Uiso calc U . R 1.0 . .
C C72 0.5758(3) 0.6274(7) 0.37540(18) 0.0380(16) Uani d . . . 1.0 . .
H H72 0.595856 0.672012 0.356251 0.046 Uiso calc U . R 1.0 . .
C C73 0.6005(3) 0.5292(6) 0.39922(17) 0.0314(14) Uani d . . . 1.0 . .
C C74 0.6738(3) 0.4428(7) 0.35879(19) 0.0394(17) Uani d . . . 1.0 . .
H H74 0.651692 0.415362 0.336234 0.047 Uiso calc U . R 1.0 . .
C C75 0.7281(3) 0.4340(8) 0.3620(2) 0.0459(18) Uani d . . . 1.0 . .
H H75 0.75026 0.397341 0.342689 0.055 Uiso calc U . R 1.0 . .
C C76 0.7459(3) 0.4896(7) 0.3995(2) 0.0370(16) Uani d . . . 1.0 . .
C C77 0.7943(3) 0.5111(7) 0.4197(2) 0.0465(18) Uani d . . . 1.0 . .
H H77 0.826776 0.4848 0.408409 0.056 Uiso calc U . R 1.0 . .
C C78 0.7953(3) 0.5720(7) 0.4570(2) 0.0439(18) Uani d . . . 1.0 . .
H H78 0.828433 0.589193 0.471461 0.053 Uiso calc U . R 1.0 . .
C C79 0.7473(3) 0.6069(7) 0.4727(2) 0.0393(16) Uani d . . . 1.0 . .
H H79 0.748873 0.648186 0.498226 0.047 Uiso calc U . R 1.0 . .
C C80 0.6991(3) 0.5262(7) 0.41863(19) 0.0343(15) Uani d . . . 1.0 . .
C C81 -0.0248(5) 0.7365(14) 0.2356(4) 0.113(5) Uani d . . . 1.0 . .
H H81A -0.055391 0.776659 0.21997 0.135 Uiso calc U P R 0.614(19) A 1
H H81B -0.040116 0.676416 0.25516 0.135 Uiso calc U P R 0.614(19) A 1
H H81C -0.060948 0.6971 0.236501 0.135 Uiso calc U P R 0.386(19) A 2
H H81D -0.029907 0.82925 0.228754 0.135 Uiso calc U P R 0.386(19) A 2
Cl Cl1 0.0101(5) 0.6486(19) 0.2039(5) 0.207(8) Uani d U P . 0.614(19) A 1
Cl Cl2 0.0073(4) 0.8526(13) 0.2613(3) 0.143(5) Uani d U P . 0.614(19) A 1
Cl Cl1A 0.0077(7) 0.6646(17) 0.1982(3) 0.107(6) Uani d U P . 0.386(19) A 2
Cl Cl2A 0.0068(8) 0.726(4) 0.2837(7) 0.225(16) Uani d U P . 0.386(19) A 2

loop_
_atom_site_aniso_label
_atom_site_aniso_U_11
_atom_site_aniso_U_22
_atom_site_aniso_U_33
_atom_site_aniso_U_12
_atom_site_aniso_U_13
_atom_site_aniso_U_23
Co1 0.0427(7) 0.0392(7) 0.0309(5) -0.0008(5) 0.0009(5) -0.0010(5)
Co2 0.0364(6) 0.0344(6) 0.0278(5) 0.0000(5) 0.0013(4) -0.0011(5)
Co3 0.0399(6) 0.0370(6) 0.0303(5) -0.0018(5) 0.0001(4) -0.0007(5)
Co4 0.0390(6) 0.0338(6) 0.0264(5) -0.0006(5) 0.0012(4) 0.0006(5)
O1 0.036(3) 0.051(3) 0.035(2) -0.005(2) 0.000(2) -0.001(2)
O2 0.039(3) 0.052(3) 0.034(2) 0.001(2) 0.000(2) 0.002(2)
O3 0.069(4) 0.050(3) 0.025(2) -0.004(3) 0.006(2) 0.000(2)
O4 0.058(3) 0.041(3) 0.041(3) 0.004(3) -0.001(2) 0.001(2)
O5 0.073(4) 0.065(4) 0.048(3) -0.007(3) -0.009(3) -0.004(3)
O6 0.077(4) 0.035(3) 0.070(4) 0.008(3) 0.016(3) -0.001(3)
O7 0.036(3) 0.042(3) 0.040(3) 0.001(2) 0.001(2) -0.002(2)
O8 0.049(3) 0.057(3) 0.037(3) 0.001(3) 0.006(2) -0.004(2)
O9 0.040(3) 0.048(3) 0.063(3) -0.008(3) 0.016(2) 0.008(3)
O10 0.046(3) 0.039(3) 0.031(2) 0.005(2) -0.001(2) -0.008(2)
O11 0.063(3) 0.038(3) 0.029(2) 0.004(3) -0.007(2) -0.006(2)
O12 0.049(3) 0.041(3) 0.049(3) 0.008(3) 0.001(2) 0.007(2)
O13 0.045(3) 0.049(3) 0.048(3) -0.003(3) -0.005(2) 0.000(2)
O14 0.073(4) 0.081(5) 0.051(3) -0.002(4) 0.011(3) -0.006(3)
O15 0.057(4) 0.060(4) 0.052(3) -0.008(3) -0.015(3) -0.011(3)
O16 0.055(3) 0.049(3) 0.036(3) -0.009(3) 0.001(2) -0.003(2)
O17 0.049(3) 0.036(3) 0.046(3) -0.002(2) 0.004(2) 0.006(2)
O18 0.091(5) 0.054(4) 0.034(3) -0.013(3) -0.001(3) 0.011(3)
O19 0.044(3) 0.044(3) 0.033(2) 0.001(2) 0.006(2) 0.001(2)
O20 0.052(3) 0.036(3) 0.026(2) 0.000(2) 0.0047(19) 0.008(2)
O21 0.056(3) 0.054(3) 0.036(3) 0.017(3) 0.000(2) -0.002(2)
O22 0.047(3) 0.035(3) 0.034(2) -0.008(2) 0.001(2) -0.003(2)
O23 0.064(4) 0.054(3) 0.033(3) -0.002(3) 0.006(2) 0.009(2)
O24 0.057(3) 0.036(3) 0.039(3) -0.005(2) -0.012(2) -0.007(2)
N1 0.034(3) 0.042(4) 0.038(3) -0.002(3) 0.005(2) 0.000(3)
N2 0.052(4) 0.029(3) 0.038(3) -0.002(3) 0.001(3) -0.002(3)
N3 0.038(3) 0.043(4) 0.033(3) -0.006(3) 0.005(2) 0.000(3)
N4 0.041(3) 0.038(3) 0.031(3) -0.005(3) 0.002(2) 0.000(2)
N5 0.045(4) 0.036(3) 0.035(3) -0.003(3) -0.002(2) -0.005(3)
N6 0.043(4) 0.050(4) 0.044(3) -0.006(3) 0.008(3) 0.008(3)
N7 0.042(3) 0.033(3) 0.031(3) -0.003(3) 0.000(2) -0.001(2)
N8 0.030(3) 0.035(3) 0.030(3) 0.002(2) 0.002(2) 0.004(2)
N9 0.037(3) 0.035(3) 0.028(3) -0.002(3) 0.001(2) 0.001(2)
N10 0.035(3) 0.036(3) 0.027(3) -0.001(3) 0.004(2) 0.000(2)
N11 0.037(3) 0.042(4) 0.046(3) 0.003(3) 0.003(3) 0.008(3)
N12 0.044(4) 0.035(3) 0.036(3) -0.001(3) 0.006(3) -0.002(3)
N13 0.042(3) 0.035(3) 0.029(3) 0.007(3) -0.003(2) -0.001(2)
N14 0.042(3) 0.035(3) 0.036(3) 0.001(3) 0.000(2) -0.008(3)
N15 0.046(4) 0.043(4) 0.049(4) 0.000(3) 0.002(3) -0.008(3)
N16 0.049(4) 0.036(3) 0.030(3) 0.003(3) 0.003(2) 0.005(2)
N17 0.049(4) 0.056(4) 0.032(3) -0.006(3) -0.001(3) 0.001(3)
N18 0.053(4) 0.042(4) 0.040(3) -0.009(3) -0.007(3) 0.002(3)
N19 0.037(3) 0.032(3) 0.028(3) -0.004(3) 0.001(2) 0.000(2)
N20 0.045(3) 0.027(3) 0.029(3) 0.001(3) -0.002(2) 0.003(2)
N21 0.035(3) 0.044(4) 0.032(3) 0.001(3) 0.004(2) 0.001(3)
N22 0.036(3) 0.039(3) 0.030(3) 0.006(3) -0.001(2) 0.000(2)
N23 0.043(4) 0.039(3) 0.032(3) -0.003(3) -0.002(2) -0.003(3)
N24 0.043(4) 0.040(4) 0.039(3) 0.001(3) -0.004(3) -0.001(3)
C1 0.043(4) 0.046(4) 0.038(4) -0.002(4) -0.001(3) 0.004(3)
C2 0.046(4) 0.053(5) 0.032(3) -0.013(4) 0.003(3) 0.002(3)
C3 0.047(4) 0.051(5) 0.026(3) -0.005(4) 0.004(3) -0.002(3)
C4 0.043(4) 0.046(4) 0.034(3) -0.005(4) 0.007(3) -0.001(3)
C5 0.050(5) 0.047(5) 0.041(4) -0.003(4) 0.008(3) -0.011(3)
C6 0.056(5) 0.030(4) 0.045(4) 0.001(3) 0.005(3) -0.003(3)
C7 0.040(4) 0.035(4) 0.034(3) -0.004(3) 0.008(3) -0.002(3)
C8 0.045(4) 0.035(4) 0.034(3) 0.003(3) 0.004(3) 0.004(3)
C9 0.046(4) 0.044(4) 0.041(4) -0.003(4) 0.005(3) -0.003(3)
C10 0.052(5) 0.039(4) 0.042(4) 0.000(4) 0.013(3) 0.013(3)
C11 0.049(5) 0.057(5) 0.038(4) 0.006(4) 0.004(3) 0.008(4)
C12 0.040(4) 0.054(5) 0.040(4) 0.005(4) 0.005(3) 0.002(4)
C13 0.045(4) 0.036(4) 0.041(4) 0.005(3) 0.007(3) 0.000(3)
C14 0.040(4) 0.062(5) 0.043(4) 0.011(4) 0.005(3) 0.001(4)
C15 0.038(4) 0.055(5) 0.049(4) 0.004(4) 0.006(3) -0.008(4)
C16 0.032(4) 0.056(5) 0.033(3) -0.005(3) -0.002(3) -0.001(3)
C17 0.040(4) 0.066(6) 0.033(4) -0.010(4) 0.008(3) -0.005(4)
C18 0.054(5) 0.050(5) 0.043(4) -0.014(4) 0.006(3) 0.009(4)
C19 0.050(5) 0.059(5) 0.032(4) 0.001(4) 0.000(3) 0.001(3)
C20 0.043(4) 0.044(4) 0.027(3) -0.008(3) 0.001(3) 0.001(3)
C21 0.050(4) 0.038(4) 0.024(3) -0.005(3) 0.006(3) 0.001(3)
C22 0.049(4) 0.029(4) 0.039(4) 0.000(3) 0.004(3) 0.004(3)
C23 0.040(4) 0.036(4) 0.032(3) 0.004(3) -0.004(3) 0.002(3)
C24 0.046(4) 0.035(4) 0.019(3) 0.000(3) -0.004(3) -0.001(3)
C25 0.038(4) 0.047(4) 0.033(3) 0.006(3) -0.002(3) -0.003(3)
C26 0.037(4) 0.040(4) 0.026(3) 0.001(3) -0.003(3) -0.004(3)
C27 0.033(4) 0.040(4) 0.028(3) 0.000(3) -0.003(3) -0.001(3)
C28 0.033(4) 0.032(4) 0.030(3) -0.002(3) 0.001(3) 0.001(3)
C29 0.042(4) 0.038(4) 0.032(3) 0.004(3) -0.001(3) -0.004(3)
C30 0.038(4) 0.040(4) 0.027(3) 0.002(3) 0.005(3) 0.000(3)
C31 0.046(4) 0.033(4) 0.031(3) -0.002(3) 0.003(3) 0.000(3)
C32 0.040(4) 0.026(3) 0.035(3) -0.002(3) 0.003(3) -0.006(3)
C33 0.033(4) 0.034(4) 0.026(3) -0.009(3) 0.001(2) 0.006(3)
C34 0.042(4) 0.038(4) 0.036(3) -0.007(3) 0.002(3) -0.005(3)
C35 0.034(4) 0.047(4) 0.035(3) -0.004(3) -0.001(3) 0.001(3)
C36 0.037(4) 0.037(4) 0.027(3) 0.000(3) -0.004(3) -0.002(3)
C37 0.041(4) 0.041(4) 0.033(3) 0.005(3) -0.002(3) -0.006(3)
C38 0.043(4) 0.040(4) 0.031(3) 0.002(3) 0.000(3) 0.004(3)
C39 0.041(4) 0.037(4) 0.023(3) 0.003(3) 0.001(3) 0.004(3)
C40 0.030(3) 0.035(4) 0.031(3) -0.004(3) -0.002(2) 0.000(3)
C41 0.038(4) 0.044(4) 0.026(3) -0.001(3) 0.004(3) -0.005(3)
C42 0.047(4) 0.047(5) 0.034(3) -0.003(4) 0.004(3) 0.006(3)
C43 0.037(4) 0.040(4) 0.036(3) -0.005(3) -0.002(3) 0.013(3)
C44 0.037(4) 0.035(4) 0.040(4) 0.000(3) 0.000(3) 0.005(3)
C45 0.044(4) 0.037(4) 0.051(4) -0.005(3) -0.011(3) 0.004(3)
C46 0.051(5) 0.038(4) 0.040(4) -0.004(4) -0.003(3) -0.004(3)
C47 0.042(4) 0.037(4) 0.030(3) -0.003(3) -0.005(3) -0.004(3)
C48 0.037(4) 0.036(4) 0.034(3) -0.003(3) -0.003(3) -0.009(3)
C49 0.044(4) 0.049(5) 0.040(4) -0.011(4) -0.003(3) -0.006(4)
C50 0.059(5) 0.058(5) 0.030(3) -0.009(4) -0.009(3) 0.004(3)
C51 0.071(6) 0.065(6) 0.030(4) -0.015(5) 0.003(4) -0.010(4)
C52 0.051(5) 0.052(5) 0.044(4) -0.003(4) 0.011(3) -0.010(4)
C53 0.046(4) 0.035(4) 0.040(4) -0.009(3) 0.002(3) -0.006(3)
C54 0.055(5) 0.040(4) 0.068(5) 0.000(4) 0.015(4) -0.013(4)
C55 0.055(5) 0.042(5) 0.068(5) -0.008(4) -0.006(4) -0.002(4)
C56 0.040(4) 0.040(4) 0.055(4) -0.004(3) -0.004(3) 0.004(4)
C57 0.031(4) 0.048(5) 0.063(5) -0.007(4) 0.001(3) 0.013(4)
C58 0.046(5) 0.047(5) 0.053(4) -0.001(4) 0.000(3) 0.006(4)
C59 0.052(5) 0.040(4) 0.039(4) 0.003(4) 0.000(3) 0.003(3)
C60 0.045(4) 0.034(4) 0.043(4) -0.004(3) 0.009(3) -0.008(3)
C61 0.048(4) 0.033(4) 0.027(3) 0.001(3) 0.000(3) 0.003(3)
C62 0.047(4) 0.037(4) 0.028(3) -0.004(3) 0.002(3) 0.000(3)
C63 0.033(4) 0.038(4) 0.040(4) -0.002(3) 0.003(3) 0.007(3)
C64 0.038(4) 0.033(4) 0.029(3) 0.006(3) 0.000(3) 0.002(3)
C65 0.043(4) 0.030(4) 0.037(3) -0.005(3) 0.003(3) -0.001(3)
C66 0.053(5) 0.032(4) 0.034(3) -0.002(3) 0.002(3) 0.000(3)
C67 0.030(3) 0.031(4) 0.032(3) 0.003(3) 0.000(3) 0.002(3)
C68 0.040(4) 0.034(4) 0.024(3) -0.004(3) -0.001(3) 0.000(3)
C69 0.038(4) 0.036(4) 0.032(3) -0.008(3) 0.002(3) 0.003(3)
C70 0.040(4) 0.037(4) 0.041(4) 0.005(3) -0.001(3) 0.000(3)
C71 0.049(4) 0.041(4) 0.029(3) 0.001(3) -0.004(3) -0.001(3)
C72 0.050(4) 0.038(4) 0.025(3) -0.007(3) -0.004(3) 0.007(3)
C73 0.036(4) 0.033(4) 0.025(3) -0.007(3) 0.002(2) -0.006(3)
C74 0.047(4) 0.042(4) 0.029(3) 0.005(3) 0.003(3) -0.007(3)
C75 0.057(5) 0.044(4) 0.037(4) 0.006(4) 0.003(3) -0.011(3)
C76 0.042(4) 0.033(4) 0.036(3) 0.001(3) 0.003(3) -0.002(3)
C77 0.050(5) 0.042(4) 0.048(4) 0.006(4) 0.007(3) -0.003(4)
C78 0.047(5) 0.042(4) 0.043(4) 0.005(4) 0.002(3) 0.006(3)
C79 0.039(4) 0.040(4) 0.039(4) 0.005(3) -0.002(3) 0.002(3)
C80 0.036(4) 0.035(4) 0.033(3) -0.005(3) 0.005(3) -0.002(3)
C81 0.095(10) 0.130(13) 0.114(10) 0.011(9) 0.008(8) -0.023(9)
Cl1 0.067(6) 0.353(19) 0.202(12) -0.027(8) 0.021(7) -0.138(12)
Cl2 0.137(6) 0.195(10) 0.099(5) -0.082(6) 0.025(4) -0.070(6)
Cl1A 0.105(10) 0.161(11) 0.058(5) -0.096(9) 0.035(5) -0.047(6)
Cl2A 0.159(13) 0.36(3) 0.154(15) 0.109(17) -0.022(11) -0.13(2)

loop_
_atom_type_symbol
_atom_type_description
_atom_type_scat_dispersion_real
_atom_type_scat_dispersion_imag
_atom_type_scat_source
C C 0.0181 0.0091 'International Tables Vol C Tables 4.2.6.8 and 6.1.1.4'
H H 0.0000 0.0000 'International Tables Vol C Tables 4.2.6.8 and 6.1.1.4'
Cl Cl 0.3639 0.7018 'International Tables Vol C Tables 4.2.6.8 and 6.1.1.4'
Co Co -2.3653 3.6143 'International Tables Vol C Tables 4.2.6.8 and 6.1.1.4'
N N 0.0311 0.0180 'International Tables Vol C Tables 4.2.6.8 and 6.1.1.4'
O O 0.0492 0.0322 'International Tables Vol C Tables 4.2.6.8 and 6.1.1.4'

loop_
_geom_angle_atom_site_label_1
_geom_angle_atom_site_label_2
_geom_angle_atom_site_label_3
_geom_angle_site_symmetry_1
_geom_angle_site_symmetry_3
_geom_angle
_geom_angle_publ_flag
O1 Co1 O4 . . 121.8(2) ?
O1 Co1 N1 . . 135.7(2) ?
O4 Co1 N1 . . 92.0(2) ?
O1 Co1 N4 . . 109.3(2) ?
O4 Co1 N4 . . 103.4(2) ?
N1 Co1 N4 . . 86.7(2) ?
O1 Co1 O2 . . 59.49(18) ?
O4 Co1 O2 . . 89.83(19) ?
N1 Co1 O2 . . 96.6(2) ?
N4 Co1 O2 . . 166.2(2) ?
O1 Co1 O5 . . 77.6(2) ?
O4 Co1 O5 . . 56.5(2) ?
N1 Co1 O5 . . 145.7(2) ?
N4 Co1 O5 . . 88.1(2) ?
O2 Co1 O5 . . 96.4(2) ?
O10 Co2 O7 . . 110.62(19) ?
O10 Co2 N7 . . 121.20(19) ?
O7 Co2 N7 . . 107.2(2) ?
O10 Co2 N10 . . 130.8(2) ?
O7 Co2 N10 . . 96.23(19) ?
N7 Co2 N10 . . 86.1(2) ?
O10 Co2 O11 . . 59.01(17) ?
O7 Co2 O11 . . 82.05(19) ?
N7 Co2 O11 . . 168.7(2) ?
N10 Co2 O11 . . 86.5(2) ?
O10 Co2 O8 . . 78.27(19) ?
O7 Co2 O8 . . 57.60(18) ?
N7 Co2 O8 . . 86.2(2) ?
N10 Co2 O8 . . 148.7(2) ?
O11 Co2 O8 . . 104.48(19) ?
O16 Co3 O13 . . 119.9(2) ?
O16 Co3 N13 . . 125.4(2) ?
O13 Co3 N13 . . 96.5(2) ?
O16 Co3 N16 . . 113.9(2) ?
O13 Co3 N16 . . 100.9(2) ?
N13 Co3 N16 . . 95.1(2) ?
O16 Co3 O17 . . 59.7(2) ?
O13 Co3 O17 . . 84.4(2) ?
N13 Co3 O17 . . 88.1(2) ?
N16 Co3 O17 . . 173.4(2) ?
O22 Co4 O19 . . 109.6(2) ?
O22 Co4 N22 . . 105.1(2) ?
O19 Co4 N22 . . 111.5(2) ?
O22 Co4 N19 . . 96.4(2) ?
O19 Co4 N19 . . 137.0(2) ?
N22 Co4 N19 . . 92.9(2) ?
O22 Co4 O20 . . 87.06(18) ?
O19 Co4 O20 . . 60.03(17) ?
N22 Co4 O20 . . 167.41(19) ?
N19 Co4 O20 . . 88.86(19) ?
N5 O1 Co1 . . 97.6(4) ?
N5 O2 Co1 . . 87.1(4) ?
N6 O4 Co1 . . 101.4(4) ?
N6 O5 Co1 . . 86.9(4) ?
N11 O7 Co2 . . 100.3(4) ?
N11 O8 Co2 . . 85.8(4) ?
N12 O10 Co2 . . 98.3(4) ?
N12 O11 Co2 . . 87.9(4) ?
N17 O13 Co3 . . 109.0(4) ?
N18 O16 Co3 . . 98.5(4) ?
N18 O17 Co3 . . 86.7(4) ?
N23 O19 Co4 . . 97.5(4) ?
N23 O20 Co4 . . 87.7(4) ?
N24 O22 Co4 . . 110.9(4) ?
C7 N1 C1 . . 114.4(6) ?
C7 N1 Co1 . . 123.5(5) ?
C1 N1 Co1 . . 118.1(5) ?
C7 N2 C6 . . 108.1(6) ?
C7 N2 C8 . . 127.5(6) ?
C6 N2 C8 . . 124.1(6) ?
C20 N3 C14 . . 109.2(6) ?
C20 N3 C13 . . 127.5(6) ?
C14 N3 C13 . . 123.2(6) ?
C20 N4 C19 . . 114.4(6) ?
C20 N4 Co1 . . 131.1(5) ?
C19 N4 Co1 . . 113.9(5) ?
O3 N5 O2 . . 122.0(6) ?
O3 N5 O1 . . 122.3(6) ?
O2 N5 O1 . . 115.8(5) ?
O6 N6 O5 . . 124.0(7) ?
O6 N6 O4 . . 120.8(7) ?
O5 N6 O4 . . 115.2(7) ?
C27 N7 C21 . . 115.0(6) ?
C27 N7 Co2 . . 120.3(5) ?
C21 N7 Co2 . . 120.0(4) ?
C27 N8 C26 . . 106.5(6) ?
C27 N8 C28 . . 127.7(5) ?
C26 N8 C28 . . 124.5(5) ?
C40 N9 C34 . . 108.1(5) ?
C40 N9 C33 . . 126.5(5) ?
C34 N9 C33 . . 125.2(5) ?
C40 N10 C39 . . 113.4(6) ?
C40 N10 Co2 . . 131.3(4) ?
C39 N10 Co2 . . 115.2(5) ?
O9 N11 O8 . . 123.4(6) ?
O9 N11 O7 . . 120.5(6) ?
O8 N11 O7 . . 116.0(6) ?
O12 N12 O11 . . 123.7(6) ?
O12 N12 O10 . . 121.6(6) ?
O11 N12 O10 . . 114.7(6) ?
C47 N13 C41 . . 113.2(6) ?
C47 N13 Co3 . . 126.5(5) ?
C41 N13 Co3 . . 118.5(5) ?
C47 N14 C46 . . 107.0(6) ?
C47 N14 C48 . . 126.4(6) ?
C46 N14 C48 . . 123.6(6) ?
C60 N15 C54 . . 106.5(7) ?
C60 N15 C53 . . 129.0(6) ?
C54 N15 C53 . . 124.4(7) ?
C60 N16 C59 . . 114.9(6) ?
C60 N16 Co3 . . 130.2(5) ?
C59 N16 Co3 . . 114.5(5) ?
O15 N17 O14 . . 124.7(7) ?
O15 N17 O13 . . 120.2(6) ?
O14 N17 O13 . . 115.1(6) ?
O18 N18 O17 . . 124.1(7) ?
O18 N18 O16 . . 120.9(7) ?
O17 N18 O16 . . 115.0(6) ?
C67 N19 C61 . . 115.4(6) ?
C67 N19 Co4 . . 124.6(4) ?
C61 N19 Co4 . . 118.4(4) ?
C67 N20 C66 . . 106.4(5) ?
C67 N20 C68 . . 126.7(6) ?
C66 N20 C68 . . 124.5(5) ?
C80 N21 C74 . . 107.4(6) ?
C80 N21 C73 . . 128.6(5) ?
C74 N21 C73 . . 123.8(6) ?
C80 N22 C79 . . 113.9(6) ?
C80 N22 Co4 . . 129.8(5) ?
C79 N22 Co4 . . 116.1(4) ?
O21 N23 O20 . . 124.4(6) ?
O21 N23 O19 . . 120.9(6) ?
O20 N23 O19 . . 114.6(6) ?
O24 N24 O23 . . 123.2(6) ?
O24 N24 O22 . . 120.3(6) ?
O23 N24 O22 . . 116.6(6) ?
N1 C1 C2 . . 123.8(7) ?
N1 C1 H1 . . 118.1 ?
C2 C1 H1 . . 118.1 ?
C3 C2 C1 . . 120.0(7) ?
C3 C2 H2 . . 120.0 ?
C1 C2 H2 . . 120.0 ?
C2 C3 C4 . . 118.5(6) ?
C2 C3 H3 . . 120.8 ?
C4 C3 H3 . . 120.8 ?
C3 C4 C7 . . 116.7(7) ?
C3 C4 C5 . . 136.4(7) ?
C7 C4 C5 . . 106.9(6) ?
C6 C5 C4 . . 106.9(6) ?
C6 C5 H5 . . 126.5 ?
C4 C5 H5 . . 126.5 ?
C5 C6 N2 . . 110.3(7) ?
C5 C6 H6 . . 124.9 ?
N2 C6 H6 . . 124.9 ?
N1 C7 N2 . . 125.7(6) ?
N1 C7 C4 . . 126.5(7) ?
N2 C7 C4 . . 107.8(6) ?
C9 C8 C13 . . 118.8(6) ?
C9 C8 N2 . . 121.0(7) ?
C13 C8 N2 . . 120.0(6) ?
C10 C9 C8 . . 119.9(7) ?
C10 C9 H9 . . 120.0 ?
C8 C9 H9 . . 120.0 ?
C9 C10 C11 . . 121.3(7) ?
C9 C10 H10 . . 119.4 ?
C11 C10 H10 . . 119.4 ?
C10 C11 C12 . . 120.0(7) ?
C10 C11 H11 . . 120.0 ?
C12 C11 H11 . . 120.0 ?
C13 C12 C11 . . 119.1(7) ?
C13 C12 H12 . . 120.5 ?
C11 C12 H12 . . 120.5 ?
C12 C13 C8 . . 120.8(7) ?
C12 C13 N3 . . 119.7(7) ?
C8 C13 N3 . . 119.5(6) ?
C15 C14 N3 . . 109.3(7) ?
C15 C14 H14 . . 125.4 ?
N3 C14 H14 . . 125.4 ?
C14 C15 C16 . . 106.9(7) ?
C14 C15 H15 . . 126.6 ?
C16 C15 H15 . . 126.6 ?
C17 C16 C15 . . 134.8(7) ?
C17 C16 C20 . . 117.5(7) ?
C15 C16 C20 . . 107.7(7) ?
C18 C17 C16 . . 117.1(7) ?
C18 C17 H17 . . 121.5 ?
C16 C17 H17 . . 121.5 ?
C17 C18 C19 . . 121.8(7) ?
C17 C18 H18 . . 119.1 ?
C19 C18 H18 . . 119.1 ?
N4 C19 C18 . . 123.2(8) ?
N4 C19 H19 . . 118.4 ?
C18 C19 H19 . . 118.4 ?
N4 C20 N3 . . 127.2(6) ?
N4 C20 C16 . . 125.9(7) ?
N3 C20 C16 . . 106.9(7) ?
N7 C21 C22 . . 123.8(7) ?
N7 C21 H21 . . 118.1 ?
C22 C21 H21 . . 118.1 ?
C23 C22 C21 . . 120.3(7) ?
C23 C22 H22 . . 119.9 ?
C21 C22 H22 . . 119.9 ?
C22 C23 C24 . . 118.2(7) ?
C22 C23 H23 . . 120.9 ?
C24 C23 H23 . . 120.9 ?
C23 C24 C27 . . 117.5(6) ?
C23 C24 C25 . . 137.0(7) ?
C27 C24 C25 . . 105.5(6) ?
C26 C25 C24 . . 107.1(6) ?
C26 C25 H25 . . 126.5 ?
C24 C25 H25 . . 126.5 ?
C25 C26 N8 . . 111.4(6) ?
C25 C26 H26 . . 124.3 ?
N8 C26 H26 . . 124.3 ?
N7 C27 N8 . . 125.2(6) ?
N7 C27 C24 . . 125.2(7) ?
N8 C27 C24 . . 109.5(6) ?
C33 C28 C29 . . 120.3(6) ?
C33 C28 N8 . . 120.9(6) ?
C29 C28 N8 . . 118.6(6) ?
C30 C29 C28 . . 119.4(6) ?
C30 C29 H29 . . 120.3 ?
C28 C29 H29 . . 120.3 ?
C31 C30 C29 . . 120.1(6) ?
C31 C30 H30 . . 119.9 ?
C29 C30 H30 . . 119.9 ?
C30 C31 C32 . . 120.5(7) ?
C30 C31 H31 . . 119.7 ?
C32 C31 H31 . . 119.7 ?
C33 C32 C31 . . 119.9(6) ?
C33 C32 H32 . . 120.0 ?
C31 C32 H32 . . 120.0 ?
C32 C33 C28 . . 119.6(6) ?
C32 C33 N9 . . 120.3(6) ?
C28 C33 N9 . . 120.1(6) ?
C35 C34 N9 . . 110.5(6) ?
C35 C34 H34 . . 124.8 ?
N9 C34 H34 . . 124.8 ?
C34 C35 C36 . . 106.8(6) ?
C34 C35 H35 . . 126.6 ?
C36 C35 H35 . . 126.6 ?
C37 C36 C35 . . 136.8(6) ?
C37 C36 C40 . . 116.0(6) ?
C35 C36 C40 . . 107.2(6) ?
C36 C37 C38 . . 118.4(6) ?
C36 C37 H37 . . 120.8 ?
C38 C37 H37 . . 120.8 ?
C39 C38 C37 . . 119.7(6) ?
C39 C38 H38 . . 120.2 ?
C37 C38 H38 . . 120.2 ?
N10 C39 C38 . . 125.4(7) ?
N10 C39 H39 . . 117.3 ?
C38 C39 H39 . . 117.3 ?
N10 C40 N9 . . 125.5(6) ?
N10 C40 C36 . . 127.1(6) ?
N9 C40 C36 . . 107.4(6) ?
N13 C41 C42 . . 124.6(7) ?
N13 C41 H41 . . 117.7 ?
C42 C41 H41 . . 117.7 ?
C43 C42 C41 . . 120.6(7) ?
C43 C42 H42 . . 119.7 ?
C41 C42 H42 . . 119.7 ?
C42 C43 C44 . . 116.7(7) ?
C42 C43 H43 . . 121.6 ?
C44 C43 H43 . . 121.6 ?
C47 C44 C43 . . 118.1(6) ?
C47 C44 C45 . . 107.2(6) ?
C43 C44 C45 . . 134.5(7) ?
C46 C45 C44 . . 106.4(7) ?
C46 C45 H45 . . 126.8 ?
C44 C45 H45 . . 126.8 ?
C45 C46 N14 . . 110.7(6) ?
C45 C46 H46 . . 124.7 ?
N14 C46 H46 . . 124.7 ?
N13 C47 N14 . . 124.6(6) ?
N13 C47 C44 . . 126.7(6) ?
N14 C47 C44 . . 108.7(6) ?
C53 C48 C49 . . 119.9(7) ?
C53 C48 N14 . . 121.0(6) ?
C49 C48 N14 . . 118.9(6) ?
C48 C49 C50 . . 120.0(8) ?
C48 C49 H49 . . 120.0 ?
C50 C49 H49 . . 120.0 ?
C51 C50 C49 . . 119.5(8) ?
C51 C50 H50 . . 120.3 ?
C49 C50 H50 . . 120.3 ?
C52 C51 C50 . . 120.8(8) ?
C52 C51 H51 . . 119.6 ?
C50 C51 H51 . . 119.6 ?
C51 C52 C53 . . 119.5(8) ?
C51 C52 H52 . . 120.3 ?
C53 C52 H52 . . 120.3 ?
C48 C53 C52 . . 120.2(7) ?
C48 C53 N15 . . 120.9(6) ?
C52 C53 N15 . . 118.7(7) ?
C55 C54 N15 . . 111.9(8) ?
C55 C54 H54 . . 124.1 ?
N15 C54 H54 . . 124.1 ?
C54 C55 C56 . . 105.9(8) ?
C54 C55 H55 . . 127.0 ?
C56 C55 H55 . . 127.0 ?
C57 C56 C60 . . 119.1(7) ?
C57 C56 C55 . . 134.4(8) ?
C60 C56 C55 . . 106.4(7) ?
C56 C57 C58 . . 115.7(7) ?
C59 C58 C57 . . 122.0(7) ?
C59 C58 H58 . . 119.0 ?
C57 C58 H58 . . 119.0 ?
N16 C59 C58 . . 123.6(7) ?
N16 C59 H59 . . 118.2 ?
C58 C59 H59 . . 118.2 ?
N16 C60 N15 . . 126.0(7) ?
N16 C60 C56 . . 124.6(7) ?
N15 C60 C56 . . 109.3(6) ?
N19 C61 C62 . . 123.1(6) ?
N19 C61 H61 . . 118.4 ?
C62 C61 H61 . . 118.4 ?
C61 C62 C63 . . 120.9(6) ?
C61 C62 H62 . . 119.6 ?
C63 C62 H62 . . 119.6 ?
C64 C63 C62 . . 116.4(7) ?
C64 C63 H63 . . 121.8 ?
C62 C63 H63 . . 121.8 ?
C63 C64 C67 . . 118.4(6) ?
C63 C64 C65 . . 135.5(7) ?
C67 C64 C65 . . 106.1(6) ?
C66 C65 C64 . . 107.2(6) ?
C66 C65 H65 . . 126.4 ?
C64 C65 H65 . . 126.4 ?
C65 C66 N20 . . 110.4(6) ?
C65 C66 H66 . . 124.8 ?
N20 C66 H66 . . 124.8 ?
N19 C67 N20 . . 124.4(6) ?
N19 C67 C64 . . 125.8(6) ?
N20 C67 C64 . . 109.8(6) ?
C69 C68 C73 . . 120.4(6) ?
C69 C68 N20 . . 119.7(6) ?
C73 C68 N20 . . 119.7(6) ?
C70 C69 C68 . . 119.4(6) ?
C70 C69 H69 . . 120.3 ?
C68 C69 H69 . . 120.3 ?
C69 C70 C71 . . 121.5(7) ?
C69 C70 H70 . . 119.2 ?
C71 C70 H70 . . 119.2 ?
C72 C71 C70 . . 118.9(7) ?
C72 C71 H71 . . 120.5 ?
C70 C71 H71 . . 120.5 ?
C71 C72 C73 . . 120.4(6) ?
C71 C72 H72 . . 119.8 ?
C73 C72 H72 . . 119.8 ?
C68 C73 C72 . . 119.4(6) ?
C68 C73 N21 . . 121.7(6) ?
C72 C73 N21 . . 118.9(6) ?
C75 C74 N21 . . 109.5(6) ?
C75 C74 H74 . . 125.3 ?
N21 C74 H74 . . 125.3 ?
C74 C75 C76 . . 107.9(6) ?
C74 C75 H75 . . 126.1 ?
C76 C75 H75 . . 126.1 ?
C77 C76 C80 . . 117.8(6) ?
C77 C76 C75 . . 136.2(7) ?
C80 C76 C75 . . 106.0(6) ?
C76 C77 C78 . . 118.9(7) ?
C76 C77 H77 . . 120.5 ?
C78 C77 H77 . . 120.5 ?
C79 C78 C77 . . 118.8(7) ?
C79 C78 H78 . . 120.6 ?
C77 C78 H78 . . 120.6 ?
N22 C79 C78 . . 125.0(7) ?
N22 C79 H79 . . 117.5 ?
C78 C79 H79 . . 117.5 ?
N22 C80 N21 . . 125.2(6) ?
N22 C80 C76 . . 125.4(6) ?
N21 C80 C76 . . 109.2(6) ?
Cl2 C81 Cl1 . . 117.7(10) ?
Cl1A C81 Cl2A . . 115.9(11) ?
Cl2 C81 H81A . . 107.9 ?
Cl1 C81 H81A . . 107.9 ?
Cl2 C81 H81B . . 107.9 ?
Cl1 C81 H81B . . 107.9 ?
H81A C81 H81B . . 107.2 ?
Cl1A C81 H81C . . 108.3 ?
Cl2A C81 H81C . . 108.3 ?
Cl1A C81 H81D . . 108.3 ?
Cl2A C81 H81D . . 108.3 ?
H81C C81 H81D . . 107.4 ?

loop_
_geom_bond_atom_site_label_1
_geom_bond_atom_site_label_2
_geom_bond_site_symmetry_2
_geom_bond_distance
_geom_bond_publ_flag
Co1 O1 . 2.038(5) ?
Co1 O4 . 2.072(5) ?
Co1 N1 . 2.088(6) ?
Co1 N4 . 2.124(6) ?
Co1 O2 . 2.273(5) ?
Co1 O5 . 2.378(6) ?
Co2 O10 . 2.038(5) ?
Co2 O7 . 2.057(5) ?
Co2 N7 . 2.093(6) ?
Co2 N10 . 2.102(5) ?
Co2 O11 . 2.284(5) ?
Co2 O8 . 2.381(5) ?
Co3 O16 . 2.007(5) ?
Co3 O13 . 2.038(5) ?
Co3 N13 . 2.056(6) ?
Co3 N16 . 2.079(6) ?
Co3 O17 . 2.282(5) ?
Co4 O22 . 2.016(5) ?
Co4 O19 . 2.028(5) ?
Co4 N22 . 2.078(6) ?
Co4 N19 . 2.081(6) ?
Co4 O20 . 2.259(5) ?
O1 N5 . 1.275(7) ?
O2 N5 . 1.262(7) ?
O3 N5 . 1.244(7) ?
O4 N6 . 1.258(8) ?
O5 N6 . 1.258(8) ?
O6 N6 . 1.239(8) ?
O7 N11 . 1.283(7) ?
O8 N11 . 1.259(7) ?
O9 N11 . 1.233(7) ?
O10 N12 . 1.288(7) ?
O11 N12 . 1.252(7) ?
O12 N12 . 1.234(7) ?
O13 N17 . 1.284(8) ?
O14 N17 . 1.257(8) ?
O15 N17 . 1.222(8) ?
O16 N18 . 1.289(8) ?
O17 N18 . 1.258(8) ?
O18 N18 . 1.228(7) ?
O19 N23 . 1.295(7) ?
O20 N23 . 1.264(7) ?
O21 N23 . 1.219(7) ?
O22 N24 . 1.297(7) ?
O23 N24 . 1.248(7) ?
O24 N24 . 1.227(7) ?
N1 C7 . 1.330(9) ?
N1 C1 . 1.362(9) ?
N2 C7 . 1.377(9) ?
N2 C6 . 1.390(9) ?
N2 C8 . 1.424(8) ?
N3 C20 . 1.362(9) ?
N3 C14 . 1.399(9) ?
N3 C13 . 1.435(8) ?
N4 C20 . 1.330(9) ?
N4 C19 . 1.365(9) ?
N7 C27 . 1.344(8) ?
N7 C21 . 1.346(8) ?
N8 C27 . 1.370(8) ?
N8 C26 . 1.392(8) ?
N8 C28 . 1.427(8) ?
N9 C40 . 1.381(8) ?
N9 C34 . 1.382(8) ?
N9 C33 . 1.423(7) ?
N10 C40 . 1.348(8) ?
N10 C39 . 1.348(8) ?
N13 C47 . 1.340(8) ?
N13 C41 . 1.363(8) ?
N14 C47 . 1.387(8) ?
N14 C46 . 1.396(9) ?
N14 C48 . 1.439(8) ?
N15 C60 . 1.377(9) ?
N15 C54 . 1.392(10) ?
N15 C53 . 1.431(9) ?
N16 C60 . 1.349(8) ?
N16 C59 . 1.358(8) ?
N19 C67 . 1.340(8) ?
N19 C61 . 1.355(8) ?
N20 C67 . 1.374(8) ?
N20 C66 . 1.406(8) ?
N20 C68 . 1.425(8) ?
N21 C80 . 1.362(8) ?
N21 C74 . 1.405(8) ?
N21 C73 . 1.422(8) ?
N22 C80 . 1.347(8) ?
N22 C79 . 1.360(9) ?
C1 C2 . 1.392(9) ?
C1 H1 . 0.95 ?
C2 C3 . 1.381(10) ?
C2 H2 . 0.95 ?
C3 C4 . 1.388(10) ?
C3 H3 . 0.95 ?
C4 C7 . 1.421(9) ?
C4 C5 . 1.430(10) ?
C5 C6 . 1.361(10) ?
C5 H5 . 0.95 ?
C6 H6 . 0.95 ?
C8 C9 . 1.395(9) ?
C8 C13 . 1.397(10) ?
C9 C10 . 1.368(10) ?
C9 H9 . 0.95 ?
C10 C11 . 1.371(11) ?
C10 H10 . 0.95 ?
C11 C12 . 1.392(10) ?
C11 H11 . 0.95 ?
C12 C13 . 1.385(9) ?
C12 H12 . 0.95 ?
C14 C15 . 1.363(10) ?
C14 H14 . 0.95 ?
C15 C16 . 1.422(10) ?
C15 H15 . 0.95 ?
C16 C17 . 1.391(10) ?
C16 C20 . 1.424(9) ?
C17 C18 . 1.366(11) ?
C17 H17 . 0.95 ?
C18 C19 . 1.381(10) ?
C18 H18 . 0.95 ?
C19 H19 . 0.95 ?
C21 C22 . 1.381(10) ?
C21 H21 . 0.95 ?
C22 C23 . 1.376(9) ?
C22 H22 . 0.95 ?
C23 C24 . 1.381(9) ?
C23 H23 . 0.95 ?
C24 C27 . 1.409(9) ?
C24 C25 . 1.444(9) ?
C25 C26 . 1.336(10) ?
C25 H25 . 0.95 ?
C26 H26 . 0.95 ?
C28 C33 . 1.389(9) ?
C28 C29 . 1.398(9) ?
C29 C30 . 1.387(9) ?
C29 H29 . 0.95 ?
C30 C31 . 1.378(9) ?
C30 H30 . 0.95 ?
C31 C32 . 1.390(9) ?
C31 H31 . 0.95 ?
C32 C33 . 1.385(9) ?
C32 H32 . 0.95 ?
C34 C35 . 1.366(9) ?
C34 H34 . 0.95 ?
C35 C36 . 1.420(9) ?
C35 H35 . 0.95 ?
C36 C37 . 1.390(9) ?
C36 C40 . 1.423(9) ?
C37 C38 . 1.405(10) ?
C37 H37 . 0.95 ?
C38 C39 . 1.372(9) ?
C38 H38 . 0.95 ?
C39 H39 . 0.95 ?
C41 C42 . 1.386(9) ?
C41 H41 . 0.95 ?
C42 C43 . 1.382(10) ?
C42 H42 . 0.95 ?
C43 C44 . 1.400(9) ?
C43 H43 . 0.95 ?
C44 C47 . 1.399(9) ?
C44 C45 . 1.437(10) ?
C45 C46 . 1.365(10) ?
C45 H45 . 0.95 ?
C46 H46 . 0.95 ?
C48 C53 . 1.364(10) ?
C48 C49 . 1.379(10) ?
C49 C50 . 1.386(10) ?
C49 H49 . 0.95 ?
C50 C51 . 1.372(11) ?
C50 H50 . 0.95 ?
C51 C52 . 1.365(11) ?
C51 H51 . 0.95 ?
C52 C53 . 1.394(10) ?
C52 H52 . 0.95 ?
C54 C55 . 1.353(11) ?
C54 H54 . 0.95 ?
C55 C56 . 1.448(11) ?
C55 H55 . 0.95 ?
C56 C57 . 1.388(10) ?
C56 C60 . 1.409(10) ?
C57 C58 . 1.399(11) ?
C58 C59 . 1.361(10) ?
C58 H58 . 0.95 ?
C59 H59 . 0.95 ?
C61 C62 . 1.385(9) ?
C61 H61 . 0.95 ?
C62 C63 . 1.408(10) ?
C62 H62 . 0.95 ?
C63 C64 . 1.396(9) ?
C63 H63 . 0.95 ?
C64 C67 . 1.399(9) ?
C64 C65 . 1.438(9) ?
C65 C66 . 1.353(9) ?
C65 H65 . 0.95 ?
C66 H66 . 0.95 ?
C68 C69 . 1.382(9) ?
C68 C73 . 1.399(9) ?
C69 C70 . 1.382(9) ?
C69 H69 . 0.95 ?
C70 C71 . 1.400(10) ?
C70 H70 . 0.95 ?
C71 C72 . 1.380(10) ?
C71 H71 . 0.95 ?
C72 C73 . 1.408(9) ?
C72 H72 . 0.95 ?
C74 C75 . 1.356(10) ?
C74 H74 . 0.95 ?
C75 C76 . 1.424(9) ?
C75 H75 . 0.95 ?
C76 C77 . 1.367(10) ?
C76 C80 . 1.412(9) ?
C77 C78 . 1.392(10) ?
C77 H77 . 0.95 ?
C78 C79 . 1.379(10) ?
C78 H78 . 0.95 ?
C79 H79 . 0.95 ?
C81 Cl2 . 1.654(15) ?
C81 Cl1 . 1.672(18) ?
C81 Cl1A . 1.693(19) ?
C81 Cl2A . 1.75(2) ?
C81 H81A . 0.99 ?
C81 H81B . 0.99 ?
C81 H81C . 0.99 ?
C81 H81D . 0.99 ?

loop_
_geom_torsion_atom_site_label_1
_geom_torsion_atom_site_label_2
_geom_torsion_atom_site_label_3
_geom_torsion_atom_site_label_4
_geom_torsion_site_symmetry_1
_geom_torsion_site_symmetry_2
_geom_torsion_site_symmetry_3
_geom_torsion_site_symmetry_4
_geom_torsion
_geom_torsion_publ_flag
Co1 O2 N5 O3 . . . . -177.2(6) ?
Co1 O2 N5 O1 . . . . 1.8(5) ?
Co1 O1 N5 O3 . . . . 177.0(5) ?
Co1 O1 N5 O2 . . . . -2.0(6) ?
Co1 O5 N6 O6 . . . . 179.1(6) ?
Co1 O5 N6 O4 . . . . -1.1(6) ?
Co1 O4 N6 O6 . . . . -178.9(5) ?
Co1 O4 N6 O5 . . . . 1.3(7) ?
Co2 O8 N11 O9 . . . . -172.5(6) ?
Co2 O8 N11 O7 . . . . 4.9(5) ?
Co2 O7 N11 O9 . . . . 171.7(5) ?
Co2 O7 N11 O8 . . . . -5.8(6) ?
Co2 O11 N12 O12 . . . . -179.7(6) ?
Co2 O11 N12 O10 . . . . -1.6(5) ?
Co2 O10 N12 O12 . . . . 180.0(5) ?
Co2 O10 N12 O11 . . . . 1.8(6) ?
Co3 O13 N17 O15 . . . . -168.8(5) ?
Co3 O13 N17 O14 . . . . 11.9(7) ?
Co3 O17 N18 O18 . . . . -179.4(7) ?
Co3 O17 N18 O16 . . . . 1.8(5) ?
Co3 O16 N18 O18 . . . . 179.1(6) ?
Co3 O16 N18 O17 . . . . -2.1(6) ?
Co4 O20 N23 O21 . . . . -174.8(6) ?
Co4 O20 N23 O19 . . . . 3.2(5) ?
Co4 O19 N23 O21 . . . . 174.5(5) ?
Co4 O19 N23 O20 . . . . -3.5(6) ?
Co4 O22 N24 O24 . . . . 173.6(5) ?
Co4 O22 N24 O23 . . . . -6.2(7) ?
C7 N1 C1 C2 . . . . 2.1(10) ?
Co1 N1 C1 C2 . . . . -156.2(6) ?
N1 C1 C2 C3 . . . . 0.6(11) ?
C1 C2 C3 C4 . . . . -2.5(11) ?
C2 C3 C4 C7 . . . . 1.6(10) ?
C2 C3 C4 C5 . . . . 179.9(8) ?
C3 C4 C5 C6 . . . . 179.7(8) ?
C7 C4 C5 C6 . . . . -1.9(8) ?
C4 C5 C6 N2 . . . . 2.4(9) ?
C7 N2 C6 C5 . . . . -1.9(8) ?
C8 N2 C6 C5 . . . . -175.8(7) ?
C1 N1 C7 N2 . . . . 178.9(6) ?
Co1 N1 C7 N2 . . . . -24.1(9) ?
C1 N1 C7 C4 . . . . -3.1(10) ?
Co1 N1 C7 C4 . . . . 154.0(6) ?
C6 N2 C7 N1 . . . . 178.9(7) ?
C8 N2 C7 N1 . . . . -7.4(12) ?
C6 N2 C7 C4 . . . . 0.6(8) ?
C8 N2 C7 C4 . . . . 174.3(7) ?
C3 C4 C7 N1 . . . . 1.3(11) ?
C5 C4 C7 N1 . . . . -177.5(7) ?
C3 C4 C7 N2 . . . . 179.6(6) ?
C5 C4 C7 N2 . . . . 0.8(8) ?
C7 N2 C8 C9 . . . . -83.7(10) ?
C6 N2 C8 C9 . . . . 89.1(9) ?
C7 N2 C8 C13 . . . . 102.2(9) ?
C6 N2 C8 C13 . . . . -85.0(9) ?
C13 C8 C9 C10 . . . . 0.5(11) ?
N2 C8 C9 C10 . . . . -173.7(7) ?
C8 C9 C10 C11 . . . . 2.5(12) ?
C9 C10 C11 C12 . . . . -4.1(12) ?
C10 C11 C12 C13 . . . . 2.6(12) ?
C11 C12 C13 C8 . . . . 0.3(11) ?
C11 C12 C13 N3 . . . . 178.4(7) ?
C9 C8 C13 C12 . . . . -1.9(11) ?
N2 C8 C13 C12 . . . . 172.4(7) ?
C9 C8 C13 N3 . . . . -179.9(7) ?
N2 C8 C13 N3 . . . . -5.7(10) ?
C20 N3 C13 C12 . . . . 115.5(8) ?
C14 N3 C13 C12 . . . . -68.0(10) ?
C20 N3 C13 C8 . . . . -66.4(10) ?
C14 N3 C13 C8 . . . . 110.1(8) ?
C20 N3 C14 C15 . . . . 0.3(9) ?
C13 N3 C14 C15 . . . . -176.8(7) ?
N3 C14 C15 C16 . . . . 1.2(9) ?
C14 C15 C16 C17 . . . . -179.1(8) ?
C14 C15 C16 C20 . . . . -2.2(9) ?
C15 C16 C17 C18 . . . . 178.7(8) ?
C20 C16 C17 C18 . . . . 2.1(10) ?
C16 C17 C18 C19 . . . . -4.1(11) ?
C20 N4 C19 C18 . . . . -0.2(10) ?
Co1 N4 C19 C18 . . . . 172.3(6) ?
C17 C18 C19 N4 . . . . 3.3(12) ?
C19 N4 C20 N3 . . . . 179.4(7) ?
Co1 N4 C20 N3 . . . . 8.5(11) ?
C19 N4 C20 C16 . . . . -1.9(10) ?
Co1 N4 C20 C16 . . . . -172.8(5) ?
C14 N3 C20 N4 . . . . 177.3(7) ?
C13 N3 C20 N4 . . . . -5.9(12) ?
C14 N3 C20 C16 . . . . -1.6(8) ?
C13 N3 C20 C16 . . . . 175.2(6) ?
C17 C16 C20 N4 . . . . 0.9(11) ?
C15 C16 C20 N4 . . . . -176.6(7) ?
C17 C16 C20 N3 . . . . 179.9(6) ?
C15 C16 C20 N3 . . . . 2.4(8) ?
C27 N7 C21 C22 . . . . -0.8(9) ?
Co2 N7 C21 C22 . . . . 154.8(5) ?
N7 C21 C22 C23 . . . . -1.0(10) ?
C21 C22 C23 C24 . . . . 1.4(10) ?
C22 C23 C24 C27 . . . . 0.0(9) ?
C22 C23 C24 C25 . . . . -178.8(7) ?
C23 C24 C25 C26 . . . . 179.2(7) ?
C27 C24 C25 C26 . . . . 0.3(7) ?
C24 C25 C26 N8 . . . . -1.5(7) ?
C27 N8 C26 C25 . . . . 2.1(7) ?
C28 N8 C26 C25 . . . . 170.2(6) ?
C21 N7 C27 N8 . . . . 178.0(6) ?
Co2 N7 C27 N8 . . . . 22.4(8) ?
C21 N7 C27 C24 . . . . 2.4(9) ?
Co2 N7 C27 C24 . . . . -153.2(5) ?
C26 N8 C27 N7 . . . . -178.0(6) ?
C28 N8 C27 N7 . . . . 14.4(10) ?
C26 N8 C27 C24 . . . . -1.8(7) ?
C28 N8 C27 C24 . . . . -169.4(6) ?
C23 C24 C27 N7 . . . . -2.0(9) ?
C25 C24 C27 N7 . . . . 177.2(6) ?
C23 C24 C27 N8 . . . . -178.2(5) ?
C25 C24 C27 N8 . . . . 1.0(7) ?
C27 N8 C28 C33 . . . . -108.5(8) ?
C26 N8 C28 C33 . . . . 86.0(8) ?
C27 N8 C28 C29 . . . . 75.8(8) ?
C26 N8 C28 C29 . . . . -89.7(8) ?
C33 C28 C29 C30 . . . . -0.9(10) ?
N8 C28 C29 C30 . . . . 174.9(6) ?
C28 C29 C30 C31 . . . . -0.2(10) ?
C29 C30 C31 C32 . . . . 1.0(10) ?
C30 C31 C32 C33 . . . . -0.7(10) ?
C31 C32 C33 C28 . . . . -0.4(10) ?
C31 C32 C33 N9 . . . . -177.8(6) ?
C29 C28 C33 C32 . . . . 1.2(10) ?
N8 C28 C33 C32 . . . . -174.5(6) ?
C29 C28 C33 N9 . . . . 178.6(6) ?
N8 C28 C33 N9 . . . . 2.9(9) ?
C40 N9 C33 C32 . . . . -122.1(7) ?
C34 N9 C33 C32 . . . . 64.4(9) ?
C40 N9 C33 C28 . . . . 60.5(9) ?
C34 N9 C33 C28 . . . . -112.9(8) ?
C40 N9 C34 C35 . . . . -1.2(8) ?
C33 N9 C34 C35 . . . . 173.3(6) ?
N9 C34 C35 C36 . . . . -0.5(8) ?
C34 C35 C36 C37 . . . . -178.3(8) ?
C34 C35 C36 C40 . . . . 1.9(8) ?
C35 C36 C37 C38 . . . . -179.4(8) ?
C40 C36 C37 C38 . . . . 0.4(10) ?
C36 C37 C38 C39 . . . . 0.1(10) ?
C40 N10 C39 C38 . . . . -2.5(10) ?
Co2 N10 C39 C38 . . . . -179.8(6) ?
C37 C38 C39 N10 . . . . 1.1(11) ?
C39 N10 C40 N9 . . . . -176.5(6) ?
Co2 N10 C40 N9 . . . . 0.2(10) ?
C39 N10 C40 C36 . . . . 3.2(10) ?
Co2 N10 C40 C36 . . . . 179.9(5) ?
C34 N9 C40 N10 . . . . -177.9(7) ?
C33 N9 C40 N10 . . . . 7.7(11) ?
C34 N9 C40 C36 . . . . 2.3(8) ?
C33 N9 C40 C36 . . . . -172.1(6) ?
C37 C36 C40 N10 . . . . -2.2(11) ?
C35 C36 C40 N10 . . . . 177.6(7) ?
C37 C36 C40 N9 . . . . 177.5(6) ?
C35 C36 C40 N9 . . . . -2.6(8) ?
C47 N13 C41 C42 . . . . -2.5(10) ?
Co3 N13 C41 C42 . . . . 163.3(6) ?
N13 C41 C42 C43 . . . . 1.1(11) ?
C41 C42 C43 C44 . . . . 0.2(10) ?
C42 C43 C44 C47 . . . . 0.1(10) ?
C42 C43 C44 C45 . . . . 175.0(7) ?
C47 C44 C45 C46 . . . . -0.4(8) ?
C43 C44 C45 C46 . . . . -175.7(8) ?
C44 C45 C46 N14 . . . . -0.8(8) ?
C47 N14 C46 C45 . . . . 1.6(8) ?
C48 N14 C46 C45 . . . . 163.0(6) ?
C41 N13 C47 N14 . . . . -176.4(6) ?
Co3 N13 C47 N14 . . . . 19.1(10) ?
C41 N13 C47 C44 . . . . 2.8(10) ?
Co3 N13 C47 C44 . . . . -161.6(6) ?
C46 N14 C47 N13 . . . . 177.5(7) ?
C48 N14 C47 N13 . . . . 16.8(11) ?
C46 N14 C47 C44 . . . . -1.8(8) ?
C48 N14 C47 C44 . . . . -162.5(6) ?
C43 C44 C47 N13 . . . . -1.7(11) ?
C45 C44 C47 N13 . . . . -178.0(7) ?
C43 C44 C47 N14 . . . . 177.6(6) ?
C45 C44 C47 N14 . . . . 1.4(8) ?
C47 N14 C48 C53 . . . . -103.8(8) ?
C46 N14 C48 C53 . . . . 98.5(8) ?
C47 N14 C48 C49 . . . . 80.3(9) ?
C46 N14 C48 C49 . . . . -77.3(9) ?
C53 C48 C49 C50 . . . . -0.6(11) ?
N14 C48 C49 C50 . . . . 175.3(6) ?
C48 C49 C50 C51 . . . . -2.4(11) ?
C49 C50 C51 C52 . . . . 3.5(12) ?
C50 C51 C52 C53 . . . . -1.6(12) ?
C49 C48 C53 C52 . . . . 2.5(11) ?
N14 C48 C53 C52 . . . . -173.2(6) ?
C49 C48 C53 N15 . . . . 178.4(6) ?
N14 C48 C53 N15 . . . . 2.6(10) ?
C51 C52 C53 C48 . . . . -1.5(11) ?
C51 C52 C53 N15 . . . . -177.4(7) ?
C60 N15 C53 C48 . . . . 75.7(10) ?
C54 N15 C53 C48 . . . . -108.9(8) ?
C60 N15 C53 C52 . . . . -108.5(9) ?
C54 N15 C53 C52 . . . . 67.0(10) ?
C60 N15 C54 C55 . . . . -0.6(9) ?
C53 N15 C54 C55 . . . . -177.0(7) ?
N15 C54 C55 C56 . . . . 1.6(10) ?
C54 C55 C56 C57 . . . . 179.5(8) ?
C54 C55 C56 C60 . . . . -1.9(9) ?
C60 C56 C57 C58 . . . . 0.6(10) ?
C55 C56 C57 C58 . . . . 179.0(9) ?
C56 C57 C58 C59 . . . . 1.0(11) ?
C60 N16 C59 C58 . . . . -1.7(11) ?
Co3 N16 C59 C58 . . . . -175.0(6) ?
C57 C58 C59 N16 . . . . -0.5(12) ?
C59 N16 C60 N15 . . . . 179.4(7) ?
Co3 N16 C60 N15 . . . . -8.5(11) ?
C59 N16 C60 C56 . . . . 3.4(11) ?
Co3 N16 C60 C56 . . . . 175.4(5) ?
C54 N15 C60 N16 . . . . -177.2(7) ?
C53 N15 C60 N16 . . . . -1.1(12) ?
C54 N15 C60 C56 . . . . -0.6(8) ?
C53 N15 C60 C56 . . . . 175.5(7) ?
C57 C56 C60 N16 . . . . -3.0(11) ?
C55 C56 C60 N16 . . . . 178.2(7) ?
C57 C56 C60 N15 . . . . -179.6(6) ?
C55 C56 C60 N15 . . . . 1.6(9) ?
C67 N19 C61 C62 . . . . 1.3(10) ?
Co4 N19 C61 C62 . . . . -164.9(5) ?
N19 C61 C62 C63 . . . . 0.2(11) ?
C61 C62 C63 C64 . . . . -0.3(10) ?
C62 C63 C64 C67 . . . . -0.9(9) ?
C62 C63 C64 C65 . . . . -178.2(7) ?
C63 C64 C65 C66 . . . . 178.5(8) ?
C67 C64 C65 C66 . . . . 1.0(8) ?
C64 C65 C66 N20 . . . . 0.4(8) ?
C67 N20 C66 C65 . . . . -1.7(8) ?
C68 N20 C66 C65 . . . . -165.3(6) ?
C61 N19 C67 N20 . . . . -179.6(6) ?
Co4 N19 C67 N20 . . . . -14.4(9) ?
C61 N19 C67 C64 . . . . -2.8(10) ?
Co4 N19 C67 C64 . . . . 162.4(5) ?
C66 N20 C67 N19 . . . . 179.6(6) ?
C68 N20 C67 N19 . . . . -17.3(10) ?
C66 N20 C67 C64 . . . . 2.4(7) ?
C68 N20 C67 C64 . . . . 165.5(6) ?
C63 C64 C67 N19 . . . . 2.7(10) ?
C65 C64 C67 N19 . . . . -179.3(6) ?
C63 C64 C67 N20 . . . . 179.9(6) ?
C65 C64 C67 N20 . . . . -2.2(7) ?
C67 N20 C68 C69 . . . . -80.1(9) ?
C66 N20 C68 C69 . . . . 80.1(8) ?
C67 N20 C68 C73 . . . . 105.2(7) ?
C66 N20 C68 C73 . . . . -94.6(8) ?
C73 C68 C69 C70 . . . . 0.8(10) ?
N20 C68 C69 C70 . . . . -173.9(6) ?
C68 C69 C70 C71 . . . . 0.8(10) ?
C69 C70 C71 C72 . . . . -1.2(10) ?
C70 C71 C72 C73 . . . . 0.1(10) ?
C69 C68 C73 C72 . . . . -1.8(9) ?
N20 C68 C73 C72 . . . . 172.8(6) ?
C69 C68 C73 N21 . . . . 179.7(6) ?
N20 C68 C73 N21 . . . . -5.6(9) ?
C71 C72 C73 C68 . . . . 1.3(10) ?
C71 C72 C73 N21 . . . . 179.8(6) ?
C80 N21 C73 C68 . . . . -74.6(9) ?
C74 N21 C73 C68 . . . . 111.9(7) ?
C80 N21 C73 C72 . . . . 107.0(8) ?
C74 N21 C73 C72 . . . . -66.6(9) ?
C80 N21 C74 C75 . . . . 1.0(8) ?
C73 N21 C74 C75 . . . . 175.7(6) ?
N21 C74 C75 C76 . . . . -2.1(9) ?
C74 C75 C76 C77 . . . . -179.2(9) ?
C74 C75 C76 C80 . . . . 2.4(9) ?
C80 C76 C77 C78 . . . . -2.5(11) ?
C75 C76 C77 C78 . . . . 179.2(8) ?
C76 C77 C78 C79 . . . . 1.0(11) ?
C80 N22 C79 C78 . . . . 0.8(10) ?
Co4 N22 C79 C78 . . . . 176.3(6) ?
C77 C78 C79 N22 . . . . -0.1(11) ?
C79 N22 C80 N21 . . . . -177.9(6) ?
Co4 N22 C80 N21 . . . . 7.4(10) ?
C79 N22 C80 C76 . . . . -2.6(10) ?
Co4 N22 C80 C76 . . . . -177.3(5) ?
C74 N21 C80 N22 . . . . 176.4(7) ?
C73 N21 C80 N22 . . . . 2.1(11) ?
C74 N21 C80 C76 . . . . 0.5(8) ?
C73 N21 C80 C76 . . . . -173.9(6) ?
C77 C76 C80 N22 . . . . 3.5(11) ?
C75 C76 C80 N22 . . . . -177.7(7) ?
C77 C76 C80 N21 . . . . 179.4(6) ?
C75 C76 C80 N21 . . . . -1.7(8) ?
